data_7035270
loop_
_publ_author_name
'Li, Lu-Lu'
'Han, Hua-Yan'
'Wang, Yong-Hui'
'Tan, Hua-Qiao'
'Zang, Hong-Ying'
'Li, Yang-Guang'

_publ_section_title
;
 Construction of polyoxometalates from dynamic lacunary polyoxotungstate
 building blocks and lanthanide linkers.
;
_journal_issue 25
_journal_name_full 'Dalton transactions (Cambridge, England : 2003)'
_journal_page_first 11429
_journal_page_last 11436
_journal_paper_doi 10.1039/c5dt00686d
_journal_volume 44
_journal_year 2015
_chemical_formula_sum 'C12 H134 Dy4 Li15 N2 Na9 O207 Sb10 W36'
_chemical_formula_weight 12416.31
_chemical_name_systematic
;
 ?
;
_space_group_crystal_system triclinic
_space_group_IT_number 2
_space_group_name_Hall '-P 1'
_space_group_name_H-M_alt 'P -1'
_symmetry_space_group_name_Hall '-P 1'
_symmetry_space_group_name_H-M 'P -1'
_atom_sites_solution_hydrogens geom
_audit_creation_method SHELXL-2014
_audit_update_record
;
2015-05-06 deposited with the CCDC.
2015-05-11 downloaded from the CCDC.
;
_cell_angle_alpha 101.760(2)
_cell_angle_beta 107.002(2)
_cell_angle_gamma 105.855(2)
_cell_formula_units_Z 1
_cell_length_a 14.1382(15)
_cell_length_b 20.272(2)
_cell_length_c 20.946(2)
_cell_measurement_reflns_used 39523
_cell_measurement_temperature 298(2)
_cell_measurement_theta_max 28.3575
_cell_measurement_theta_min 2.2495
_cell_volume 5253.4(9)
_computing_cell_refinement 'SAINT (Bruker, 1999)'
_computing_data_collection 'SMART (Bruker, 1997)'
_computing_data_reduction SAINT
_computing_structure_refinement 'SHELXL-2014 (Sheldrick, 2014)'
_diffrn_ambient_temperature 298(2)
_diffrn_measured_fraction_theta_full 0.970
_diffrn_measured_fraction_theta_max 0.995
_diffrn_measurement_device_type 'Bruker APEX CCD area-detector'
_diffrn_measurement_method '\w scans'
_diffrn_radiation_type MoK\a
_diffrn_radiation_wavelength 0.71073
_diffrn_reflns_av_R_equivalents 0.0639
_diffrn_reflns_av_unetI/netI 0.1169
_diffrn_reflns_laue_measured_fraction_full 0.970
_diffrn_reflns_laue_measured_fraction_max 0.995
_diffrn_reflns_limit_h_max 16
_diffrn_reflns_limit_h_min -16
_diffrn_reflns_limit_k_max 21
_diffrn_reflns_limit_k_min -24
_diffrn_reflns_limit_l_max 24
_diffrn_reflns_limit_l_min -23
_diffrn_reflns_number 30044
_diffrn_reflns_point_group_measured_fraction_full 0.970
_diffrn_reflns_point_group_measured_fraction_max 0.995
_diffrn_reflns_theta_full 25.242
_diffrn_reflns_theta_max 25.000
_diffrn_reflns_theta_min 1.611
_diffrn_source 'fine-focus sealed tube'
_exptl_absorpt_coefficient_mu 22.413
_exptl_absorpt_correction_T_max 0.089
_exptl_absorpt_correction_T_min 0.068
_exptl_absorpt_correction_type multi-scan
_exptl_absorpt_process_details 'SADABS (Sheldrick, 1996)'
_exptl_crystal_colour yellow
_exptl_crystal_density_diffrn 3.925
_exptl_crystal_description block
_exptl_crystal_F_000 5458
_exptl_crystal_size_max 0.260
_exptl_crystal_size_mid 0.240
_exptl_crystal_size_min 0.210
_platon_squeeze_details
;
;
_refine_diff_density_max 8.069
_refine_diff_density_min -11.416
_refine_diff_density_rms 0.600
_refine_ls_extinction_method none
_refine_ls_goodness_of_fit_ref 1.056
_refine_ls_hydrogen_treatment constr
_refine_ls_matrix_type full
_refine_ls_number_parameters 1023
_refine_ls_number_reflns 18422
_refine_ls_number_restraints 570
_refine_ls_restrained_S_all 1.138
_refine_ls_R_factor_all 0.0807
_refine_ls_R_factor_gt 0.0653
_refine_ls_shift/su_max 0.001
_refine_ls_shift/su_mean 0.000
_refine_ls_structure_factor_coef Fsqd
_refine_ls_weighting_details 'w=1/[\s^2^(Fo^2^)+(0.0700P)^2^] where P=(Fo^2^+2Fc^2^)/3'
_refine_ls_weighting_scheme calc
_refine_ls_wR_factor_gt 0.1658
_refine_ls_wR_factor_ref 0.1735
_reflns_Friedel_coverage 0.000
_reflns_number_gt 13627
_reflns_number_total 18422
_reflns_threshold_expression 'I > 2\s(I)'
_cod_data_source_file c5dt00686d2.cif
_cod_data_source_block dy-4
_cod_depositor_comments 'Adding full bibliography for 7035268--7035272.cif.'
_cod_original_cell_volume 5253.4(10)
_cod_database_code 7035270
_audit_block_doi 10.5517/cc13z4rz
_shelx_space_group_comment
;
The symmetry employed for this shelxl refinement is uniquely defined
by the following loop, which should always be used as a source of
symmetry information in preference to the above space-group names.
They are only intended as comments.
;
_shelx_estimated_absorpt_t_min 0.068
_shelx_estimated_absorpt_t_max 0.089
_shelxl_version_number 2014-3

loop_
_space_group_symop_operation_xyz
'x, y, z'
'-x, -y, -z'

loop_
_atom_site_label
_atom_site_type_symbol
_atom_site_fract_x
_atom_site_fract_y
_atom_site_fract_z
_atom_site_U_iso_or_equiv
_atom_site_adp_type
_atom_site_occupancy
_atom_site_site_symmetry_order
_atom_site_calc_flag
_atom_site_refinement_flags_posn
_atom_site_refinement_flags_adp
_atom_site_refinement_flags_occupancy
W1 W 0.07716(10) 0.47150(6) 0.69451(6) 0.0406(3) Uani 1 1 d . U .
W2 W -0.12569(10) 0.40988(5) 0.74351(6) 0.0365(3) Uani 1 1 d . . .
W3 W 0.11994(10) 0.47461(5) 0.86405(5) 0.0361(3) Uani 1 1 d . . .
W4 W 0.26731(9) 0.37698(5) 0.68500(5) 0.0350(3) Uani 1 1 d . . .
W5 W 0.31401(8) 0.38611(5) 0.85501(5) 0.0316(2) Uani 1 1 d . . .
W6 W -0.01521(9) 0.29305(5) 0.56293(5) 0.0317(2) Uani 1 1 d . U .
W7 W -0.23500(8) 0.25574(5) 0.79774(5) 0.0258(2) Uani 1 1 d . . .
W8 W -0.20088(8) 0.22531(5) 0.62426(5) 0.0261(2) Uani 1 1 d . . .
W9 W 0.24799(7) 0.22890(5) 0.73716(5) 0.0219(2) Uani 1 1 d . U .
W10 W -0.12848(7) -0.25225(4) 0.81422(4) 0.0186(2) Uani 1 1 d . . .
W11 W -0.02806(7) 0.14267(5) 0.61155(4) 0.0197(2) Uani 1 1 d . U .
W12 W -0.14366(6) -0.08977(4) 1.01948(4) 0.01235(18) Uiso 1 1 d . . .
W13 W -0.38408(6) -0.06111(5) 0.73588(4) 0.01651(19) Uani 1 1 d . . .
W14 W -0.36407(7) -0.22254(5) 0.69951(4) 0.0199(2) Uani 1 1 d . . .
W15 W -0.34829(6) -0.05434(5) 0.92569(4) 0.01511(19) Uani 1 1 d . U .
W16 W -0.33829(6) -0.21946(4) 0.87863(4) 0.0179(2) Uani 1 1 d . U .
W17 W 0.03540(6) -0.12020(4) 0.78358(4) 0.01511(19) Uani 1 1 d . U .
W18 W -0.20211(6) -0.08959(4) 0.67013(4) 0.01470(19) Uani 1 1 d . U .
Sb1 Sb 0.04531(11) 0.29568(7) 0.76161(7) 0.0199(3) Uani 1 1 d . U .
Sb2 Sb -0.13418(10) -0.05675(7) 0.85653(6) 0.0111(3) Uani 1 1 d . U .
Sb3 Sb -0.00044(11) 0.20765(7) 0.91118(7) 0.0167(3) Uani 1 1 d . . .
Sb4 Sb -0.18523(11) 0.08921(8) 0.73619(7) 0.0188(3) Uani 1 1 d . . .
Sb5 Sb -0.27301(11) 0.10379(7) 0.87504(7) 0.0172(3) Uani 1 1 d . . .
Dy1 Dy 0.06427(7) 0.07804(5) 0.77815(5) 0.0131(2) Uani 1 1 d . U .
Dy2 Dy 0.08815(7) -0.11589(5) 0.96013(5) 0.0144(2) Uani 1 1 d . U .
O1 O -0.1716(12) -0.3466(7) 0.7830(8) 0.026(4) Uani 1 1 d . U .
O2 O 0.1222(11) -0.1574(7) 1.0662(7) 0.019(3) Uani 1 1 d . U .
O3 O -0.2729(10) -0.0565(7) 1.0115(7) 0.017(3) Uani 1 1 d . U .
O4 O -0.3194(11) -0.1823(7) 0.6317(7) 0.021(3) Uani 1 1 d . U .
O5 O -0.3899(10) -0.0600(7) 0.8241(7) 0.015(3) Uani 1 1 d . U .
O6 O -0.3213(10) -0.0497(7) 0.6679(7) 0.019(3) Uani 1 1 d . U .
O7 O -0.2418(11) 0.1610(7) 0.8001(7) 0.020(3) Uani 1 1 d . U .
O8 O -0.1045(10) -0.1281(7) 0.7024(7) 0.015(3) Uani 1 1 d . U .
O9 O -0.1967(11) -0.0829(8) 0.5906(7) 0.022(3) Uani 1 1 d . U .
O10 O -0.1675(13) 0.2603(9) 0.5515(9) 0.037(4) Uani 1 1 d . U .
O11 O -0.0488(11) 0.1377(7) 0.8195(7) 0.023(3) Uani 1 1 d . U .
O12 O -0.4207(11) -0.1588(8) 0.8920(8) 0.022(3) Uani 1 1 d . U .
O13 O 0.1209(11) 0.1844(7) 0.6507(8) 0.022(3) Uani 1 1 d . U .
O14 O -0.1178(11) 0.0047(8) 0.7309(7) 0.021(3) Uani 1 1 d . U .
O15 O -0.0467(11) -0.2281(7) 0.7606(8) 0.023(3) Uani 1 1 d . U .
O16 O -0.2566(10) 0.0342(7) 0.7987(7) 0.014(3) Uani 1 1 d . U .
O17 O 0.1289(11) 0.1049(7) 0.8989(8) 0.023(3) Uani 1 1 d . U .
O18 O -0.0726(10) -0.1313(7) 0.8466(7) 0.013(3) Uani 1 1 d . U .
O19 O -0.1499(13) 0.3478(9) 0.8004(8) 0.033(4) Uani 1 1 d . U .
O20 O -0.2290(10) -0.2439(7) 0.8596(7) 0.018(3) Uani 1 1 d . U .
O21 O 0.0793(12) 0.0174(8) 0.6777(7) 0.026(4) Uani 1 1 d . U .
O22 O 0.1840(12) 0.3203(8) 0.7524(8) 0.027(4) Uani 1 1 d . U .
O23 O -0.2485(11) -0.1068(7) 0.7626(7) 0.021(3) Uani 1 1 d . U .
O24 O -0.3894(10) -0.2224(8) 0.7810(7) 0.022(3) Uani 1 1 d . U .
O25 O -0.0289(10) 0.1232(7) 0.6898(7) 0.020(3) Uani 1 1 d . U .
O26 O -0.4575(10) -0.1574(7) 0.6903(7) 0.016(3) Uani 1 1 d . U .
O27 O -0.2225(10) -0.1025(7) 0.9058(7) 0.017(3) Uani 1 1 d . U .
O28 O 0.1769(12) 0.1899(9) 0.7861(8) 0.031(4) Uani 1 1 d . U .
O29 O -0.0686(13) 0.4607(10) 0.6915(9) 0.041(4) Uani 1 1 d . U .
O30 O -0.1760(11) 0.2191(8) 0.7122(8) 0.024(3) Uani 1 1 d . U .
O31 O -0.2600(11) -0.1891(7) 0.9746(7) 0.019(3) Uani 1 1 d . U .
O32 O -0.0537(9) -0.1247(7) 0.9958(7) 0.010(3) Uani 1 1 d . U .
O33 O -0.0243(13) 0.1954(8) 0.5404(8) 0.032(4) Uani 1 1 d . U .
O34 O -0.4256(11) -0.3033(8) 0.8718(8) 0.027(4) Uani 1 1 d . U .
O35 O 0.0830(12) 0.4093(8) 0.9044(8) 0.029(4) Uani 1 1 d . U .
O36 O -0.0211(10) -0.2353(7) 0.8938(7) 0.020(3) Uani 1 1 d . U .
O37 O -0.0461(12) 0.0625(9) 0.5534(8) 0.034(4) Uani 1 1 d . U .
O38 O -0.2414(9) 0.0366(7) 0.9373(6) 0.015(3) Uani 1 1 d . U .
O39 O -0.4583(12) -0.3017(8) 0.6404(8) 0.029(4) Uani 1 1 d . U .
O40 O -0.4789(12) -0.0239(8) 0.7077(7) 0.028(4) Uani 1 1 d . U .
O41 O -0.0759(11) 0.0051(8) 1.0379(8) 0.023(3) Uani 1 1 d . U .
O42 O 0.1311(9) -0.1181(7) 0.8622(7) 0.013(3) Uani 1 1 d . U .
O43 O 0.1927(14) 0.4440(9) 0.6995(9) 0.042(4) Uani 1 1 d . U .
O44 O -0.2578(11) -0.2508(8) 0.7304(8) 0.026(4) Uani 1 1 d . U .
O45 O 0.1347(13) 0.3222(8) 0.6077(8) 0.033(4) Uani 1 1 d . U .
O46 O 0.0316(11) 0.3894(8) 0.7592(8) 0.025(3) Uani 1 1 d . U .
O47 O -0.0281(11) 0.2552(8) 0.6574(7) 0.023(3) Uani 1 1 d . U .
O48 O 0.3534(13) 0.4227(9) 0.7766(8) 0.037(4) Uani 1 1 d . U .
O49 O -0.3537(14) 0.2413(9) 0.7320(9) 0.041(5) Uani 1 1 d . U .
O50 O -0.1765(12) 0.1380(8) 0.5884(8) 0.030(4) Uani 1 1 d . U .
O51 O 0.4306(13) 0.4381(9) 0.9238(9) 0.039(4) Uani 1 1 d . U .
O52 O -0.2620(14) 0.2807(10) 0.8708(9) 0.044(5) Uani 1 1 d . U .
O53 O 0.3546(13) 0.3037(9) 0.8139(9) 0.035(4) Uani 1 1 d . U .
O54 O 0.2972(13) 0.2938(9) 0.6788(8) 0.035(4) Uani 1 1 d . U .
O55 O 0.0993(12) -0.1337(8) 0.7228(7) 0.024(3) Uani 1 1 d . U .
O56 O -0.4487(12) -0.0283(9) 0.9419(8) 0.031(4) Uani 1 1 d . U .
O57 O 0.3361(15) 0.4162(10) 0.6403(10) 0.049(5) Uani 1 1 d . U .
O58 O -0.0684(12) 0.2741(7) 0.8733(8) 0.024(3) Uani 1 1 d . U .
O59 O 0.1428(16) 0.5217(9) 0.7896(9) 0.051(5) Uani 1 1 d . U .
O60 O -0.0221(13) 0.4771(10) 0.8324(10) 0.046(5) Uani 1 1 d . U .
O61 O -0.0268(16) 0.3064(10) 0.4832(10) 0.054(5) Uani 1 1 d . U .
O62 O -0.3375(12) 0.1912(9) 0.5824(8) 0.036(4) Uani 1 1 d . U .
O63 O 0.3200(12) 0.1749(9) 0.7196(9) 0.035(4) Uani 1 1 d . U .
O64 O 0.2416(14) 0.3367(9) 0.8938(9) 0.040(4) Uani 1 1 d . U .
O65 O -0.1752(14) 0.3285(9) 0.6643(9) 0.039(4) Uani 1 1 d . U .
O66 O -0.2257(17) 0.4387(10) 0.7379(10) 0.054(5) Uani 1 1 d . U .
O67 O 0.1818(16) 0.5555(10) 0.9342(10) 0.053(5) Uani 1 1 d . U .
O68 O 0.2412(16) 0.4546(10) 0.8548(10) 0.052(5) Uani 1 1 d . U .
O69 O -0.0072(14) 0.3835(9) 0.6141(10) 0.043(5) Uani 1 1 d . U .
O70 O 0.1694(16) -0.0204(11) 0.6176(10) 0.054(5) Uani 1 1 d . U .
O71 O 0.0935(19) 0.5370(12) 0.6509(12) 0.072(7) Uani 1 1 d . U .
O72 O 0.0503(10) -0.0273(7) 0.8023(7) 0.013(3) Uani 1 1 d . U .
O1W O 0.2264(12) -0.1728(8) 0.9734(8) 0.029(4) Uani 1 1 d . U .
N1 N 0.2400(9) 0.0617(7) 0.7974(6) 0.019(3) Uani 1 1 d G U .
C1 C 0.3179(10) 0.0808(7) 0.8634(7) 0.026(4) Uani 1 1 d G U .
H1 H 0.3134 0.1096 0.9023 0.026 Uiso 1 1 calc R U .
C2 C 0.4026(11) 0.0569(8) 0.8713(7) 0.031(5) Uani 1 1 d G U .
H2 H 0.4548 0.0697 0.9154 0.031 Uiso 1 1 calc R U .
C3 C 0.4094(11) 0.0139(9) 0.8132(8) 0.034(5) Uani 1 1 d G U .
H3 H 0.4661 -0.0022 0.8185 0.034 Uiso 1 1 calc R U .
C4 C 0.3315(12) -0.0052(9) 0.7472(7) 0.042(5) Uani 1 1 d G U .
H4 H 0.3360 -0.0340 0.7084 0.042 Uiso 1 1 calc R U .
C5 C 0.2467(10) 0.0187(8) 0.7393(7) 0.025(4) Uani 1 1 d G U .
C6 C 0.1597(17) 0.0052(12) 0.6746(11) 0.024(5) Uani 1 1 d . U .
Na1 Na -0.0384(8) -0.0520(5) 0.5558(5) 0.042(3) Uani 1 1 d . U .
Na2 Na 0.1695(13) 0.4312(9) 1.0368(9) 0.065(5) Uiso 0.75 1 d . . P
Na3 Na -0.3600(16) -0.2510(11) 1.0537(11) 0.084(6) Uiso 0.75 1 d . . P
Na4 Na 0.3348(19) -0.1179(13) 0.8939(14) 0.061(7) Uiso 0.5 1 d . . P
Na5 Na -0.1852(18) 0.3100(12) 1.0116(12) 0.053(6) Uiso 0.5 1 d . . P
Na6 Na 0.564(2) 0.5465(16) 0.9532(16) 0.080(8) Uiso 0.5 1 d . . P
Na7 Na 0.327(2) 0.1262(16) 0.5298(16) 0.082(9) Uiso 0.5 1 d . . P
O2W O 0.0339(16) 0.1663(11) 0.4244(11) 0.059(6) Uiso 1 1 d . . .
O3W O -0.2541(18) -0.4550(13) 0.8344(13) 0.074(7) Uiso 1 1 d . . .
O4W O 0.181(2) 0.0865(14) 0.5572(14) 0.089(8) Uiso 1 1 d . . .
O5W O -0.0327(17) -0.3295(12) 0.9700(12) 0.064(6) Uiso 1 1 d . . .
O6W O 0.329(3) 0.531(2) 1.047(2) 0.062(12) Uiso 0.5 1 d . . P
O7W O 0.266(2) -0.1100(16) 0.5713(16) 0.067(8) Uiso 0.75 1 d . . P
O8W O 0.270(2) 0.3525(15) 1.0288(15) 0.098(9) Uiso 1 1 d . . .
O9W O 0.535(3) 0.5362(19) 0.8300(19) 0.085(10) Uiso 0.75 1 d . . P
O10W O -0.559(3) -0.222(2) 0.963(2) 0.101(12) Uiso 0.75 1 d . . P
O11W O 0.104(3) 0.523(2) 1.060(2) 0.082(11) Uiso 0.65 1 d . . P
O12W O -0.619(3) -0.2083(19) 0.7665(19) 0.087(10) Uiso 0.75 1 d . . P
O13W O -0.453(3) -0.185(2) 0.511(2) 0.052(10) Uiso 0.5 1 d . . P
O14W O -0.174(4) -0.289(3) 0.601(3) 0.083(15) Uiso 0.5 1 d . . P
O15W O -0.492(6) 0.100(4) 0.653(4) 0.09(2) Uiso 0.35 1 d . . P
O16W O -0.326(3) -0.014(2) 0.511(2) 0.050(10) Uiso 0.5 1 d . . P

loop_
_atom_site_aniso_label
_atom_site_aniso_U_11
_atom_site_aniso_U_22
_atom_site_aniso_U_33
_atom_site_aniso_U_23
_atom_site_aniso_U_13
_atom_site_aniso_U_12
W1 0.0680(6) 0.0282(5) 0.0308(5) 0.0199(4) 0.0240(5) 0.0111(5)
W2 0.0665(7) 0.0284(5) 0.0282(6) 0.0199(4) 0.0228(5) 0.0236(5)
W3 0.0661(7) 0.0201(5) 0.0225(5) 0.0091(4) 0.0215(5) 0.0089(5)
W4 0.0503(6) 0.0286(5) 0.0267(5) 0.0161(4) 0.0245(5) -0.0016(5)
W5 0.0423(6) 0.0241(5) 0.0189(5) 0.0047(4) 0.0141(4) -0.0040(4)
W6 0.0537(6) 0.0299(5) 0.0157(4) 0.0169(4) 0.0158(4) 0.0106(4)
W7 0.0390(5) 0.0300(5) 0.0247(5) 0.0198(4) 0.0196(4) 0.0199(4)
W8 0.0370(5) 0.0320(5) 0.0145(4) 0.0156(4) 0.0090(4) 0.0145(4)
W9 0.0267(4) 0.0229(4) 0.0162(4) 0.0087(3) 0.0145(3) -0.0002(3)
W10 0.0281(5) 0.0150(4) 0.0148(4) 0.0088(3) 0.0108(4) 0.0045(4)
W11 0.0308(4) 0.0211(4) 0.0077(4) 0.0092(3) 0.0089(3) 0.0047(3)
W13 0.0164(4) 0.0264(5) 0.0091(4) 0.0116(3) 0.0061(3) 0.0052(4)
W14 0.0235(5) 0.0215(5) 0.0090(4) 0.0077(3) 0.0051(3) -0.0017(4)
W15 0.0140(4) 0.0241(4) 0.0116(4) 0.0123(3) 0.0087(3) 0.0040(3)
W16 0.0194(4) 0.0197(4) 0.0123(4) 0.0099(3) 0.0078(3) -0.0022(3)
W17 0.0209(4) 0.0189(4) 0.0106(4) 0.0090(3) 0.0108(3) 0.0061(3)
W18 0.0199(4) 0.0196(4) 0.0064(4) 0.0081(3) 0.0077(3) 0.0036(3)
Sb1 0.0289(6) 0.0187(6) 0.0134(6) 0.0097(5) 0.0112(5) 0.0031(5)
Sb2 0.0137(5) 0.0144(6) 0.0077(5) 0.0077(4) 0.0074(4) 0.0022(4)
Sb3 0.0215(7) 0.0199(7) 0.0107(7) 0.0084(6) 0.0099(6) 0.0033(6)
Sb4 0.0234(7) 0.0267(8) 0.0103(7) 0.0131(6) 0.0078(6) 0.0079(6)
Sb5 0.0203(7) 0.0254(8) 0.0122(7) 0.0112(6) 0.0103(6) 0.0090(6)
Dy1 0.0170(4) 0.0173(4) 0.0085(4) 0.0087(3) 0.0088(3) 0.0033(4)
Dy2 0.0190(4) 0.0184(4) 0.0106(4) 0.0093(3) 0.0096(3) 0.0057(4)
O1 0.043(9) 0.014(7) 0.027(8) 0.009(6) 0.021(7) 0.006(6)
O2 0.026(5) 0.020(5) 0.011(5) 0.005(4) 0.009(4) 0.003(4)
O3 0.017(3) 0.017(3) 0.017(3) 0.0056(13) 0.0060(14) 0.0060(15)
O4 0.025(5) 0.021(5) 0.014(5) 0.009(4) 0.004(4) 0.002(4)
O5 0.009(4) 0.016(5) 0.020(5) 0.011(4) 0.006(4) 0.001(4)
O6 0.011(6) 0.028(6) 0.021(6) 0.009(5) 0.006(5) 0.011(5)
O7 0.023(5) 0.022(5) 0.016(5) 0.008(4) 0.012(4) 0.006(4)
O8 0.013(6) 0.017(6) 0.013(6) 0.005(5) 0.004(5) 0.002(5)
O9 0.019(6) 0.027(7) 0.017(6) 0.008(5) 0.006(5) 0.005(5)
O10 0.042(7) 0.034(7) 0.035(8) 0.020(6) 0.004(6) 0.020(6)
O11 0.031(5) 0.019(5) 0.018(5) 0.005(4) 0.013(4) 0.004(4)
O12 0.021(5) 0.025(5) 0.020(5) 0.011(4) 0.010(4) 0.003(4)
O13 0.031(7) 0.016(6) 0.024(7) 0.005(5) 0.021(5) 0.005(5)
O14 0.021(6) 0.026(7) 0.016(6) 0.013(5) 0.008(5) 0.004(5)
O15 0.028(7) 0.022(6) 0.024(7) 0.010(5) 0.016(5) 0.008(5)
O16 0.015(4) 0.020(5) 0.011(5) 0.007(4) 0.010(4) 0.003(4)
O17 0.028(7) 0.020(6) 0.029(7) 0.008(5) 0.013(5) 0.017(5)
O18 0.014(6) 0.014(6) 0.010(6) 0.009(5) 0.004(5) 0.003(5)
O19 0.041(6) 0.032(5) 0.026(5) 0.015(4) 0.013(4) 0.011(4)
O20 0.020(6) 0.023(6) 0.017(6) 0.015(5) 0.009(5) 0.007(5)
O21 0.027(7) 0.034(7) 0.014(6) 0.007(5) 0.008(5) 0.005(6)
O22 0.032(5) 0.027(5) 0.020(5) 0.013(4) 0.010(4) 0.004(4)
O23 0.026(5) 0.019(5) 0.018(5) 0.009(4) 0.011(4) 0.003(4)
O24 0.014(6) 0.034(7) 0.010(6) 0.009(5) -0.003(5) 0.003(5)
O25 0.011(6) 0.023(6) 0.024(7) 0.006(5) 0.012(5) -0.002(5)
O26 0.025(6) 0.018(6) 0.007(6) 0.007(5) 0.007(5) 0.004(5)
O27 0.022(6) 0.011(6) 0.020(6) 0.010(5) 0.010(5) 0.002(5)
O28 0.032(7) 0.035(7) 0.028(7) 0.013(6) 0.015(6) 0.006(6)
O29 0.036(7) 0.064(9) 0.031(7) 0.018(6) 0.021(6) 0.017(6)
O30 0.019(6) 0.030(7) 0.035(7) 0.018(6) 0.019(5) 0.011(5)
O31 0.022(5) 0.018(5) 0.017(5) 0.004(4) 0.011(4) 0.005(4)
O32 0.005(5) 0.015(6) 0.016(6) 0.008(5) 0.006(4) 0.006(5)
O33 0.039(7) 0.027(7) 0.024(7) 0.012(6) 0.005(6) 0.008(6)
O34 0.027(4) 0.027(4) 0.025(4) 0.010(2) 0.009(2) 0.007(2)
O35 0.040(7) 0.020(6) 0.029(7) 0.013(5) 0.012(6) 0.012(6)
O36 0.018(6) 0.022(6) 0.021(6) 0.011(5) 0.009(5) 0.002(5)
O37 0.032(7) 0.039(7) 0.028(7) 0.009(6) 0.005(6) 0.016(6)
O38 0.008(5) 0.025(6) 0.002(5) 0.005(5) 0.000(4) -0.007(5)
O39 0.024(8) 0.030(8) 0.023(8) 0.004(7) 0.012(6) -0.008(6)
O40 0.040(7) 0.032(7) 0.010(6) 0.015(5) 0.005(5) 0.008(6)
O41 0.025(6) 0.027(7) 0.022(7) 0.009(5) 0.019(5) 0.003(5)
O42 0.009(4) 0.016(5) 0.017(5) 0.005(4) 0.005(4) 0.006(4)
O43 0.046(8) 0.040(8) 0.031(7) 0.018(6) 0.015(6) -0.005(6)
O44 0.029(7) 0.019(6) 0.025(7) 0.011(5) 0.007(5) 0.001(5)
O45 0.048(8) 0.032(7) 0.024(7) 0.020(6) 0.015(6) 0.011(6)
O46 0.026(6) 0.027(7) 0.020(7) 0.010(5) 0.008(5) 0.005(5)
O47 0.029(5) 0.021(5) 0.018(5) 0.011(4) 0.008(4) 0.002(4)
O48 0.040(7) 0.036(7) 0.021(7) 0.013(6) 0.003(6) -0.001(6)
O49 0.061(10) 0.038(9) 0.040(10) 0.019(8) 0.019(8) 0.034(8)
O50 0.035(7) 0.018(6) 0.028(7) 0.011(6) 0.002(6) 0.002(6)
O51 0.044(8) 0.031(7) 0.027(7) 0.004(6) 0.005(6) 0.003(6)
O52 0.047(8) 0.052(8) 0.037(8) 0.010(6) 0.018(6) 0.020(7)
O53 0.037(7) 0.036(7) 0.029(7) 0.018(6) 0.014(6) 0.002(6)
O54 0.041(7) 0.037(7) 0.021(7) 0.015(6) 0.015(6) -0.003(6)
O55 0.033(7) 0.031(7) 0.014(6) 0.013(5) 0.016(5) 0.012(6)
O56 0.024(7) 0.047(8) 0.025(7) 0.016(6) 0.008(5) 0.013(6)
O57 0.059(9) 0.043(8) 0.043(8) 0.020(7) 0.029(7) 0.001(6)
O58 0.039(7) 0.019(6) 0.021(7) 0.017(5) 0.015(5) 0.008(5)
O59 0.070(9) 0.035(8) 0.024(7) 0.008(6) 0.018(7) -0.016(6)
O60 0.033(7) 0.048(8) 0.050(8) -0.002(6) 0.025(6) 0.007(6)
O61 0.073(9) 0.051(8) 0.039(8) 0.027(7) 0.021(7) 0.013(7)
O62 0.025(7) 0.051(8) 0.026(7) 0.007(6) 0.005(6) 0.012(6)
O63 0.026(8) 0.033(9) 0.043(9) 0.004(7) 0.025(7) 0.000(7)
O64 0.043(8) 0.034(7) 0.042(8) 0.019(6) 0.018(6) 0.004(6)
O65 0.059(8) 0.030(7) 0.033(8) 0.015(6) 0.016(6) 0.019(6)
O66 0.078(12) 0.045(10) 0.049(11) 0.024(8) 0.028(9) 0.027(9)
O67 0.070(9) 0.041(8) 0.042(8) 0.017(7) 0.024(7) 0.005(7)
O68 0.070(9) 0.038(8) 0.041(8) 0.014(7) 0.015(7) 0.012(7)
O69 0.050(8) 0.037(8) 0.042(8) 0.019(6) 0.012(6) 0.017(6)
O70 0.066(9) 0.062(9) 0.038(8) 0.006(7) 0.019(7) 0.036(7)
O71 0.101(14) 0.060(12) 0.063(12) 0.041(10) 0.024(11) 0.029(11)
O72 0.014(4) 0.015(5) 0.010(5) 0.009(4) 0.006(4) 0.001(4)
O1W 0.042(7) 0.031(7) 0.020(7) 0.012(5) 0.019(6) 0.013(6)
N1 0.016(5) 0.024(5) 0.019(5) 0.008(4) 0.013(4) 0.003(4)
C1 0.032(8) 0.023(8) 0.019(6) 0.007(6) 0.009(6) 0.004(6)
C2 0.023(7) 0.040(9) 0.031(7) 0.015(6) 0.011(6) 0.008(7)
C3 0.029(8) 0.042(9) 0.040(8) 0.018(6) 0.016(6) 0.016(7)
C4 0.035(8) 0.057(10) 0.035(7) 0.004(7) 0.021(6) 0.019(7)
C5 0.025(6) 0.029(6) 0.022(5) 0.008(4) 0.012(4) 0.006(4)
C6 0.029(8) 0.031(9) 0.012(8) 0.006(7) 0.012(7) 0.007(7)
Na1 0.055(6) 0.037(5) 0.031(5) 0.014(4) 0.009(4) 0.017(4)

loop_
_atom_type_symbol
_atom_type_description
_atom_type_scat_dispersion_real
_atom_type_scat_dispersion_imag
_atom_type_scat_source
C C 0.0033 0.0016 'International Tables Vol C Tables 4.2.6.8 and 6.1.1.4'
H H 0.0000 0.0000 'International Tables Vol C Tables 4.2.6.8 and 6.1.1.4'
N N 0.0061 0.0033 'International Tables Vol C Tables 4.2.6.8 and 6.1.1.4'
O O 0.0106 0.0060 'International Tables Vol C Tables 4.2.6.8 and 6.1.1.4'
W W -0.8490 6.8722 'International Tables Vol C Tables 4.2.6.8 and 6.1.1.4'
Sb Sb -0.5866 1.5461 'International Tables Vol C Tables 4.2.6.8 and 6.1.1.4'
Dy Dy -0.1892 4.4098 'International Tables Vol C Tables 4.2.6.8 and 6.1.1.4'
Na Na 0.0362 0.0249 'International Tables Vol C Tables 4.2.6.8 and 6.1.1.4'
Li Li -0.0003 0.0001 'International Tables Vol C Tables 4.2.6.8 and 6.1.1.4'

loop_
_geom_angle_atom_site_label_1
_geom_angle_atom_site_label_2
_geom_angle_atom_site_label_3
_geom_angle
_geom_angle_site_symmetry_1
_geom_angle_site_symmetry_3
O71 W1 O43 102.7(10) . .
O71 W1 O59 105.8(9) . .
O43 W1 O59 88.8(9) . .
O71 W1 O69 100.7(9) . .
O43 W1 O69 87.3(7) . .
O59 W1 O69 153.5(8) . .
O71 W1 O29 98.5(10) . .
O43 W1 O29 156.6(8) . .
O59 W1 O29 94.9(8) . .
O69 W1 O29 79.1(8) . .
O71 W1 O46 169.8(9) . .
O43 W1 O46 87.2(7) . .
O59 W1 O46 71.7(6) . .
O69 W1 O46 81.9(7) . .
O29 W1 O46 72.2(7) . .
O66 W2 O29 97.7(9) . .
O66 W2 O65 106.0(9) . .
O29 W2 O65 85.8(8) . .
O66 W2 O19 99.2(9) . .
O29 W2 O19 163.0(7) . .
O65 W2 O19 90.0(7) . .
O66 W2 O60 100.2(8) . .
O29 W2 O60 93.5(8) . .
O65 W2 O60 153.6(7) . .
O19 W2 O60 83.0(8) . .
O66 W2 O46 170.6(8) . .
O29 W2 O46 77.3(7) . .
O65 W2 O46 81.8(7) . .
O19 W2 O46 85.9(6) . .
O60 W2 O46 72.4(6) . .
O67 W3 O35 103.3(8) . .
O67 W3 O68 100.6(9) . .
O35 W3 O68 96.7(8) . .
O67 W3 O60 98.8(9) . .
O35 W3 O60 91.5(8) . .
O68 W3 O60 156.5(8) . .
O67 W3 O59 95.2(8) . .
O35 W3 O59 161.5(7) . .
O68 W3 O59 78.7(9) . .
O60 W3 O59 86.5(9) . .
O67 W3 O46 165.9(8) . .
O35 W3 O46 89.1(6) . .
O68 W3 O46 84.2(7) . .
O60 W3 O46 74.0(6) . .
O59 W3 O46 72.7(6) . .
O57 W4 O48 103.8(9) . .
O57 W4 O54 101.1(9) . .
O48 W4 O54 96.1(7) . .
O57 W4 O45 98.6(8) . .
O48 W4 O45 155.8(8) . .
O54 W4 O45 88.4(7) . .
O57 W4 O43 99.1(9) . .
O48 W4 O43 85.7(8) . .
O54 W4 O43 158.7(7) . .
O45 W4 O43 81.9(7) . .
O57 W4 O22 175.2(8) . .
O48 W4 O22 73.4(7) . .
O54 W4 O22 75.6(6) . .
O45 W4 O22 84.9(6) . .
O43 W4 O22 84.6(6) . .
O51 W5 O64 103.1(9) . .
O51 W5 O68 99.3(8) . .
O64 W5 O68 93.8(9) . .
O51 W5 O53 100.3(7) . .
O64 W5 O53 93.6(8) . .
O68 W5 O53 156.9(7) . .
O51 W5 O48 97.5(8) . .
O64 W5 O48 159.4(7) . .
O68 W5 O48 83.9(8) . .
O53 W5 O48 81.6(7) . .
O51 W5 O22 168.0(8) . .
O64 W5 O22 87.4(7) . .
O68 W5 O22 85.7(7) . .
O53 W5 O22 72.9(6) . .
O48 W5 O22 72.0(6) . .
O51 W5 Na6 36.9(8) . 2_667
O64 W5 Na6 67.9(8) . 2_667
O68 W5 Na6 90.7(7) . 2_667
O53 W5 Na6 112.4(6) . 2_667
O48 W5 Na6 132.5(7) . 2_667
O22 W5 Na6 154.8(7) . 2_667
O61 W6 O69 100.1(9) . .
O61 W6 O33 99.6(8) . .
O69 W6 O33 160.2(8) . .
O61 W6 O45 101.5(9) . .
O69 W6 O45 88.8(7) . .
O33 W6 O45 89.3(7) . .
O61 W6 O10 99.6(9) . .
O69 W6 O10 85.4(7) . .
O33 W6 O10 89.2(7) . .
O45 W6 O10 158.7(7) . .
O61 W6 O47 168.8(7) . .
O69 W6 O47 87.0(7) . .
O33 W6 O47 73.2(6) . .
O45 W6 O47 87.1(6) . .
O10 W6 O47 72.2(6) . .
O52 W7 O49 101.4(9) . .
O52 W7 O19 99.3(8) . .
O49 W7 O19 101.3(8) . .
O52 W7 O7 97.2(8) . .
O49 W7 O7 103.7(7) . .
O19 W7 O7 146.5(6) . .
O52 W7 O30 170.4(7) . .
O49 W7 O30 87.8(7) . .
O19 W7 O30 81.4(6) . .
O7 W7 O30 77.7(6) . .
O52 W7 O58 86.1(7) . .
O49 W7 O58 172.3(8) . .
O19 W7 O58 75.6(6) . .
O7 W7 O58 76.7(5) . .
O30 W7 O58 84.8(5) . .
O62 W8 O30 105.5(7) . .
O62 W8 O10 97.4(8) . .
O30 W8 O10 155.8(7) . .
O62 W8 O50 97.0(7) . .
O30 W8 O50 95.2(7) . .
O10 W8 O50 89.6(7) . .
O62 W8 O65 101.0(8) . .
O30 W8 O65 87.2(7) . .
O10 W8 O65 80.8(7) . .
O50 W8 O65 160.5(7) . .
O62 W8 O47 168.4(7) . .
O30 W8 O47 82.9(6) . .
O10 W8 O47 75.6(6) . .
O50 W8 O47 73.9(6) . .
O65 W8 O47 87.3(7) . .
O63 W9 O28 106.0(8) . .
O63 W9 O53 99.4(7) . .
O28 W9 O53 96.2(7) . .
O63 W9 O13 99.9(7) . .
O28 W9 O13 91.1(7) . .
O53 W9 O13 156.6(6) . .
O63 W9 O54 92.8(8) . .
O28 W9 O54 160.8(7) . .
O53 W9 O54 84.0(7) . .
O13 W9 O54 81.9(6) . .
O63 W9 O22 165.0(7) . .
O28 W9 O22 88.4(7) . .
O53 W9 O22 74.3(6) . .
O13 W9 O22 83.7(5) . .
O54 W9 O22 73.2(6) . .
O1 W10 O36 99.9(7) . .
O1 W10 O15 100.0(7) . .
O36 W10 O15 97.1(6) . .
O1 W10 O20 98.5(7) . .
O36 W10 O20 95.0(6) . .
O15 W10 O20 155.8(6) . .
O1 W10 O44 91.3(6) . .
O36 W10 O44 167.7(6) . .
O15 W10 O44 85.9(6) . .
O20 W10 O44 78.1(6) . .
O1 W10 O18 175.8(6) . .
O36 W10 O18 82.7(5) . .
O15 W10 O18 76.3(5) . .
O20 W10 O18 84.5(5) . .
O44 W10 O18 86.5(5) . .
O1 W10 Dy2 134.5(5) . .
O36 W10 Dy2 34.9(4) . .
O15 W10 Dy2 85.9(4) . .
O20 W10 Dy2 92.2(4) . .
O44 W10 Dy2 134.2(4) . .
O18 W10 Dy2 47.8(3) . .
O37 W11 O25 105.6(8) . .
O37 W11 O13 101.0(7) . .
O25 W11 O13 90.2(6) . .
O37 W11 O50 100.6(7) . .
O25 W11 O50 89.3(6) . .
O13 W11 O50 157.7(6) . .
O37 W11 O33 92.6(7) . .
O25 W11 O33 161.7(6) . .
O13 W11 O33 87.7(7) . .
O50 W11 O33 85.8(7) . .
O37 W11 O47 162.5(7) . .
O25 W11 O47 90.0(6) . .
O13 W11 O47 86.5(5) . .
O50 W11 O47 71.2(5) . .
O33 W11 O47 71.7(6) . .
O17 W12 O32 101.3(6) 2_557 .
O17 W12 O41 106.7(7) 2_557 .
O32 W12 O41 100.4(6) . .
O17 W12 O31 87.3(6) 2_557 .
O32 W12 O31 90.8(6) . .
O41 W12 O31 159.8(6) . .
O17 W12 O3 96.1(6) 2_557 .
O32 W12 O3 160.9(6) . .
O41 W12 O3 81.8(6) . .
O31 W12 O3 82.2(5) . .
O17 W12 O27 158.1(6) 2_557 .
O32 W12 O27 87.5(5) . .
O41 W12 O27 91.1(6) . .
O31 W12 O27 72.4(5) . .
O3 W12 O27 73.5(5) . .
O40 W13 O26 102.1(6) . .
O40 W13 O5 99.0(6) . .
O26 W13 O5 98.1(6) . .
O40 W13 O6 97.5(7) . .
O26 W13 O6 93.0(6) . .
O5 W13 O6 157.6(5) . .
O40 W13 O16 98.6(6) . .
O26 W13 O16 159.3(5) . .
O5 W13 O16 79.9(5) . .
O6 W13 O16 82.8(5) . .
O40 W13 O23 172.4(7) . .
O26 W13 O23 79.3(5) . .
O5 W13 O23 88.1(5) . .
O6 W13 O23 75.0(5) . .
O16 W13 O23 80.0(5) . .
O39 W14 O44 100.9(7) . .
O39 W14 O24 102.8(7) . .
O44 W14 O24 89.6(7) . .
O39 W14 O4 96.9(7) . .
O44 W14 O4 97.5(7) . .
O24 W14 O4 157.4(6) . .
O39 W14 O26 98.0(7) . .
O44 W14 O26 160.8(6) . .
O24 W14 O26 83.2(6) . .
O4 W14 O26 83.2(6) . .
O39 W14 O23 169.2(7) . .
O44 W14 O23 87.0(6) . .
O24 W14 O23 84.4(6) . .
O4 W14 O23 74.6(5) . .
O26 W14 O23 74.6(5) . .
O56 W15 O3 101.8(7) . .
O56 W15 O12 99.2(7) . .
O3 W15 O12 92.2(6) . .
O56 W15 O38 103.5(7) . .
O3 W15 O38 91.5(6) . .
O12 W15 O38 155.7(6) . .
O56 W15 O5 98.1(6) . .
O3 W15 O5 160.0(6) . .
O12 W15 O5 85.9(6) . .
O38 W15 O5 82.5(5) . .
O56 W15 O27 173.2(7) . .
O3 W15 O27 75.8(5) . .
O12 W15 O27 74.6(5) . .
O38 W15 O27 83.0(5) . .
O5 W15 O27 84.5(5) . .
O34 W16 O31 98.6(7) . .
O34 W16 O20 102.1(6) . .
O31 W16 O20 90.6(6) . .
O34 W16 O24 99.2(7) . .
O31 W16 O24 162.1(6) . .
O20 W16 O24 85.5(6) . .
O34 W16 O12 100.7(7) . .
O31 W16 O12 91.4(6) . .
O20 W16 O12 156.5(6) . .
O24 W16 O12 85.5(6) . .
O34 W16 O27 170.8(6) . .
O31 W16 O27 73.5(6) . .
O20 W16 O27 83.0(5) . .
O24 W16 O27 88.7(6) . .
O12 W16 O27 75.2(5) . .
O55 W17 O42 101.3(6) . .
O55 W17 O72 104.4(7) . .
O42 W17 O72 100.5(6) . .
O55 W17 O15 94.4(6) . .
O42 W17 O15 92.3(6) . .
O72 W17 O15 154.6(6) . .
O55 W17 O8 91.7(6) . .
O42 W17 O8 166.3(6) . .
O72 W17 O8 80.3(5) . .
O15 W17 O8 82.1(5) . .
O55 W17 O18 166.0(6) . .
O42 W17 O18 83.3(5) . .
O72 W17 O18 87.6(5) . .
O15 W17 O18 72.1(5) . .
O8 W17 O18 83.1(5) . .
O55 W17 Dy2 135.6(5) . .
O42 W17 Dy2 34.7(4) . .
O72 W17 Dy2 93.3(4) . .
O15 W17 Dy2 84.8(4) . .
O8 W17 Dy2 131.8(4) . .
O18 W17 Dy2 48.8(3) . .
O9 W18 O8 104.7(6) . .
O9 W18 O14 102.3(7) . .
O8 W18 O14 94.4(6) . .
O9 W18 O4 95.9(6) . .
O8 W18 O4 93.7(6) . .
O14 W18 O4 157.5(6) . .
O9 W18 O6 97.1(6) . .
O8 W18 O6 158.1(6) . .
O14 W18 O6 81.9(6) . .
O4 W18 O6 82.7(6) . .
O9 W18 O23 167.4(6) . .
O8 W18 O23 84.8(6) . .
O14 W18 O23 84.9(6) . .
O4 W18 O23 74.9(5) . .
O6 W18 O23 73.4(6) . .
O22 Sb1 O46 94.7(6) . .
O22 Sb1 O47 90.9(6) . .
O46 Sb1 O47 90.8(6) . .
O18 Sb2 O23 92.1(5) . .
O18 Sb2 O27 93.8(6) . .
O23 Sb2 O27 93.1(6) . .
O11 Sb3 O2 94.2(6) . 2_557
O11 Sb3 O58 93.6(6) . .
O2 Sb3 O58 94.2(6) 2_557 .
O11 Sb4 O16 89.9(6) . .
O11 Sb4 O14 79.2(5) . .
O16 Sb4 O14 82.0(5) . .
O11 Sb4 O7 83.1(5) . .
O16 Sb4 O7 69.4(5) . .
O14 Sb4 O7 146.3(5) . .
O11 Sb4 Dy1 45.2(4) . .
O16 Sb4 Dy1 105.2(3) . .
O14 Sb4 Dy1 42.7(4) . .
O7 Sb4 Dy1 128.3(3) . .
O2 Sb5 O16 99.1(5) 2_557 .
O2 Sb5 O38 78.7(5) 2_557 .
O16 Sb5 O38 86.6(5) . .
O2 Sb5 O7 85.5(6) 2_557 .
O16 Sb5 O7 72.9(5) . .
O38 Sb5 O7 151.8(5) . .
O2 Sb5 Dy2 42.1(4) 2_557 2_557
O16 Sb5 Dy2 107.8(4) . 2_557
O38 Sb5 Dy2 40.9(3) . 2_557
O7 Sb5 Dy2 127.6(4) . 2_557
O72 Dy1 O21 83.0(5) . .
O72 Dy1 O28 146.8(5) . .
O21 Dy1 O28 94.4(6) . .
O72 Dy1 O17 72.8(5) . .
O21 Dy1 O17 142.8(5) . .
O28 Dy1 O17 91.1(5) . .
O72 Dy1 O14 72.1(5) . .
O21 Dy1 O14 88.2(5) . .
O28 Dy1 O14 141.1(5) . .
O17 Dy1 O14 109.9(5) . .
O72 Dy1 O25 139.0(4) . .
O21 Dy1 O25 77.4(5) . .
O28 Dy1 O25 71.1(5) . .
O17 Dy1 O25 138.5(5) . .
O14 Dy1 O25 71.7(5) . .
O72 Dy1 O11 112.5(5) . .
O21 Dy1 O11 142.4(5) . .
O28 Dy1 O11 89.6(5) . .
O17 Dy1 O11 74.3(5) . .
O14 Dy1 O11 66.5(5) . .
O25 Dy1 O11 68.6(5) . .
O72 Dy1 N1 72.5(5) . .
O21 Dy1 N1 65.7(4) . .
O28 Dy1 N1 76.3(5) . .
O17 Dy1 N1 80.1(4) . .
O14 Dy1 N1 138.0(5) . .
O25 Dy1 N1 127.8(4) . .
O11 Dy1 N1 150.5(4) . .
O72 Dy1 Sb4 106.4(3) . .
O21 Dy1 Sb4 109.1(4) . .
O28 Dy1 Sb4 105.7(4) . .
O17 Dy1 Sb4 104.7(3) . .
O14 Dy1 Sb4 38.4(3) . .
O25 Dy1 Sb4 49.7(3) . .
O11 Dy1 Sb4 34.8(3) . .
N1 Dy1 Sb4 174.7(3) . .
O41 Dy2 O32 80.0(5) 2_557 .
O41 Dy2 O42 88.2(5) 2_557 .
O32 Dy2 O42 141.2(4) . .
O41 Dy2 O36 134.8(5) 2_557 .
O32 Dy2 O36 80.1(5) . .
O42 Dy2 O36 82.6(5) . .
O41 Dy2 O38 78.0(5) 2_557 2_557
O32 Dy2 O38 104.7(4) . 2_557
O42 Dy2 O38 108.8(4) . 2_557
O36 Dy2 O38 146.6(5) . 2_557
O41 Dy2 O2 123.0(5) 2_557 .
O32 Dy2 O2 71.7(5) . .
O42 Dy2 O2 142.0(4) . .
O36 Dy2 O2 87.8(5) . .
O38 Dy2 O2 63.7(5) 2_557 .
O41 Dy2 O1W 138.5(5) 2_557 .
O32 Dy2 O1W 135.4(5) . .
O42 Dy2 O1W 74.6(5) . .
O36 Dy2 O1W 81.0(5) . .
O38 Dy2 O1W 72.6(5) 2_557 .
O2 Dy2 O1W 67.5(5) . .
O41 Dy2 O18 71.1(5) 2_557 .
O32 Dy2 O18 74.7(4) . .
O42 Dy2 O18 66.4(4) . .
O36 Dy2 O18 64.6(4) . .
O38 Dy2 O18 148.8(4) 2_557 .
O2 Dy2 O18 139.5(4) . .
O1W Dy2 O18 130.1(4) . .
O41 Dy2 W17 77.5(4) 2_557 .
O32 Dy2 W17 115.1(3) . .
O42 Dy2 W17 26.2(3) . .
O36 Dy2 W17 75.0(4) . .
O38 Dy2 W17 128.0(3) 2_557 .
O2 Dy2 W17 159.4(3) . .
O1W Dy2 W17 98.2(4) . .
O18 Dy2 W17 40.4(3) . .
O41 Dy2 W10 109.6(4) 2_557 .
O32 Dy2 W10 76.9(3) . .
O42 Dy2 W10 72.5(3) . .
O36 Dy2 W10 25.9(3) . .
O38 Dy2 W10 172.4(3) 2_557 .
O2 Dy2 W10 110.5(3) . .
O1W Dy2 W10 101.0(3) . .
O18 Dy2 W10 38.8(3) . .
W17 Dy2 W10 55.95(2) . .
O41 Dy2 Sb5 109.9(4) 2_557 2_557
O32 Dy2 Sb5 96.2(3) . 2_557
O42 Dy2 Sb5 122.5(3) . 2_557
O36 Dy2 Sb5 112.4(3) . 2_557
O38 Dy2 Sb5 34.9(3) 2_557 2_557
O2 Dy2 Sb5 32.0(3) . 2_557
O1W Dy2 Sb5 55.4(3) . 2_557
O18 Dy2 Sb5 170.7(3) . 2_557
W17 Dy2 Sb5 148.65(4) . 2_557
W10 Dy2 Sb5 137.98(4) . 2_557
Sb5 O2 Sb3 131.8(7) 2_557 2_557
Sb5 O2 Dy2 106.0(6) 2_557 .
Sb3 O2 Dy2 119.2(6) 2_557 .
W15 O3 W12 117.1(7) . .
W14 O4 W18 116.4(7) . .
W13 O5 W15 162.0(7) . .
W13 O6 W18 117.1(7) . .
W7 O7 Sb5 131.0(7) . .
W7 O7 Sb4 125.4(7) . .
Sb5 O7 Sb4 102.6(6) . .
W18 O8 W17 148.8(7) . .
W18 O9 Na7 134.4(11) . 2_556
W18 O9 Na1 128.9(7) . .
Na7 O9 Na1 95.1(10) 2_556 .
W8 O10 W6 116.4(7) . .
Sb3 O11 Sb4 136.3(8) . .
Sb3 O11 Dy1 123.7(7) . .
Sb4 O11 Dy1 100.0(5) . .
W15 O12 W16 118.2(7) . .
W11 O13 W9 146.4(8) . .
W18 O14 Sb4 119.9(7) . .
W18 O14 Dy1 136.8(7) . .
Sb4 O14 Dy1 98.9(5) . .
W10 O15 W17 116.2(7) . .
Sb5 O16 W13 119.4(6) . .
Sb5 O16 Sb4 111.7(6) . .
W13 O16 Sb4 111.7(6) . .
W12 O17 Dy1 157.1(8) 2_557 .
Sb2 O18 W10 137.6(6) . .
Sb2 O18 W17 114.9(6) . .
W10 O18 W17 94.7(5) . .
Sb2 O18 Dy2 114.6(5) . .
W10 O18 Dy2 93.4(4) . .
W17 O18 Dy2 90.7(4) . .
W7 O19 W2 143.5(9) . .
W16 O20 W10 159.2(8) . .
C6 O21 Dy1 125.3(13) . .
C6 O21 Na1 97.2(13) . .
Dy1 O21 Na1 137.2(7) . .
Sb1 O22 W5 111.4(7) . .
Sb1 O22 W9 116.2(7) . .
W5 O22 W9 94.5(6) . .
Sb1 O22 W4 137.8(7) . .
W5 O22 W4 94.8(6) . .
W9 O22 W4 92.9(6) . .
Sb2 O23 W18 115.3(7) . .
Sb2 O23 W14 137.2(7) . .
W18 O23 W14 92.8(5) . .
Sb2 O23 W13 116.1(6) . .
W18 O23 W13 94.4(5) . .
W14 O23 W13 91.5(5) . .
W14 O24 W16 149.0(8) . .
W11 O25 Dy1 141.2(7) . .
W13 O26 W14 114.5(6) . .
Sb2 O27 W12 118.4(6) . .
Sb2 O27 W16 132.0(7) . .
W12 O27 W16 94.9(5) . .
Sb2 O27 W15 117.9(6) . .
W12 O27 W15 93.3(5) . .
W16 O27 W15 91.4(5) . .
W9 O28 Dy1 138.9(8) . .
W2 O29 W1 120.5(9) . .
W8 O30 W7 134.0(7) . .
W16 O31 W12 119.1(8) . .
W16 O31 Na3 115.6(7) . .
W12 O31 Na3 120.0(7) . .
W12 O32 Dy2 152.5(7) . .
W6 O33 W11 119.9(8) . .
W3 O35 Na2 122.4(8) . .
W10 O36 Dy2 119.2(7) . .
W11 O37 Na1 138.5(10) . .
W11 O37 Na1 124.3(9) . 2_556
Na1 O37 Na1 87.9(6) . 2_556
W15 O38 Sb5 122.4(6) . .
W15 O38 Dy2 129.5(6) . 2_557
Sb5 O38 Dy2 104.2(5) . 2_557
W12 O41 Dy2 147.7(8) . 2_557
W17 O42 Dy2 119.1(6) . .
W17 O42 Na4 132.1(9) . .
Dy2 O42 Na4 108.7(7) . .
W1 O43 W4 156.4(10) . .
W14 O44 W10 151.3(9) . .
W6 O45 W4 152.8(10) . .
Sb1 O46 W3 112.4(7) . .
Sb1 O46 W2 123.1(7) . .
W3 O46 W2 94.4(6) . .
Sb1 O46 W1 134.3(8) . .
W3 O46 W1 93.7(5) . .
W2 O46 W1 89.5(5) . .
Sb1 O47 W8 112.3(7) . .
Sb1 O47 W11 113.9(7) . .
W8 O47 W11 96.9(5) . .
Sb1 O47 W6 135.6(7) . .
W8 O47 W6 95.8(5) . .
W11 O47 W6 95.0(6) . .
W4 O48 W5 119.7(8) . .
W8 O50 W11 117.9(7) . .
W5 O51 Na6 137.7(13) . .
W5 O51 Na6 118.9(12) . 2_667
Na6 O51 Na6 94.3(13) . 2_667
W7 O52 Na5 143.2(10) . .
W9 O53 W5 116.4(8) . .
W4 O54 W9 118.1(9) . .
W15 O56 Na4 125.9(9) . 1_455
Sb3 O58 W7 133.1(7) . .
W1 O59 W3 121.7(9) . .
W3 O60 W2 119.2(8) . .
W5 O64 Na3 105.6(9) . 2_557
W2 O65 W8 149.3(10) . .
W3 O67 Na5 147.0(12) . 2_567
W3 O68 W5 146.1(12) . .
W6 O69 W1 147.1(10) . .
C6 O70 Na1 86.9(14) . .
W17 O72 Dy1 155.6(7) . .
Dy2 O1W Na4 102.6(7) . .
Dy2 O1W Na5 120.7(8) . 2_557
Na4 O1W Na5 126.7(9) . 2_557
C1 N1 C5 120.0 . .
C1 N1 Dy1 123.4(6) . .
C5 N1 Dy1 115.3(6) . .
C2 C1 N1 120.0 . .
C1 C2 C3 120.0 . .
C4 C3 C2 120.0 . .
C3 C4 C5 120.0 . .
C4 C5 N1 120.0 . .
C4 C5 C6 127.5(12) . .
N1 C5 C6 112.5(12) . .
O21 C6 O70 123(2) . .
O21 C6 C5 119.3(18) . .
O70 C6 C5 117.3(19) . .
O21 C6 Na1 57.5(11) . .
O70 C6 Na1 67.3(13) . .
C5 C6 Na1 165.6(16) . .
O37 Na1 O4W 80.2(8) . 2_556
O37 Na1 O2W 171.2(9) . 2_556
O4W Na1 O2W 104.7(9) 2_556 2_556
O37 Na1 O21 81.5(6) . .
O4W Na1 O21 159.3(9) 2_556 .
O2W Na1 O21 92.2(7) 2_556 .
O37 Na1 O9 92.0(6) . .
O4W Na1 O9 79.4(8) 2_556 .
O2W Na1 O9 81.9(7) 2_556 .
O21 Na1 O9 91.6(6) . .
O37 Na1 O70 101.6(7) . .
O4W Na1 O70 143.5(10) 2_556 .
O2W Na1 O70 78.9(7) 2_556 .
O21 Na1 O70 50.8(6) . .
O9 Na1 O70 136.3(7) . .
O37 Na1 O37 92.1(6) . 2_556
O4W Na1 O37 70.5(8) 2_556 2_556
O2W Na1 O37 96.4(7) 2_556 2_556
O21 Na1 O37 120.0(6) . 2_556
O9 Na1 O37 148.4(6) . 2_556
O70 Na1 O37 73.0(6) . 2_556
O37 Na1 C6 94.4(7) . .
O4W Na1 C6 167.0(10) 2_556 .
O2W Na1 C6 82.2(7) 2_556 .
O21 Na1 C6 25.3(6) . .
O9 Na1 C6 112.8(7) . .
O70 Na1 C6 25.9(6) . .
O37 Na1 C6 98.0(6) 2_556 .
O37 Na1 Na1 51.8(5) . 2_556
O4W Na1 Na1 68.1(8) 2_556 2_556
O2W Na1 Na1 136.6(8) 2_556 2_556
O21 Na1 Na1 107.3(6) . 2_556
O9 Na1 Na1 133.9(6) . 2_556
O70 Na1 Na1 84.2(6) . 2_556
O37 Na1 Na1 40.3(4) 2_556 2_556
C6 Na1 Na1 99.2(6) . 2_556
O37 Na1 Na7 88.0(7) . 2_556
O4W Na1 Na7 37.8(9) 2_556 2_556
O2W Na1 Na7 91.7(8) 2_556 2_556
O21 Na1 Na7 132.0(8) . 2_556
O9 Na1 Na7 41.9(6) . 2_556
O70 Na1 Na7 170.5(8) . 2_556
O37 Na1 Na7 107.1(7) 2_556 2_556
C6 Na1 Na7 154.7(8) . 2_556
Na1 Na1 Na7 102.0(6) 2_556 2_556
O11W Na2 O5W 102.2(13) . 2_557
O11W Na2 O8W 168.9(14) . .
O5W Na2 O8W 86.3(10) 2_557 .
O11W Na2 O3W 88.8(13) . 2_557
O5W Na2 O3W 90.4(11) 2_557 2_557
O8W Na2 O3W 83.9(10) . 2_557
O11W Na2 O6W 83.9(15) . .
O5W Na2 O6W 173.5(13) 2_557 .
O8W Na2 O6W 87.5(13) . .
O3W Na2 O6W 87.4(13) 2_557 .
O11W Na2 O35 90.3(12) . .
O5W Na2 O35 90.4(9) 2_557 .
O8W Na2 O35 96.9(10) . .
O3W Na2 O35 178.9(10) 2_557 .
O6W Na2 O35 91.8(13) . .
O11W Na2 Na6 126.2(13) . 2_667
O5W Na2 Na6 130.4(9) 2_557 2_667
O8W Na2 Na6 44.4(9) . 2_667
O3W Na2 Na6 81.5(9) 2_557 2_667
O6W Na2 Na6 43.2(11) . 2_667
O35 Na2 Na6 98.6(9) . 2_667
O31 Na3 O64 105.0(8) . 2_557
O31 Na3 Na6 99.2(8) . 1_445
O64 Na3 Na6 58.1(7) 2_557 1_445
O42 Na4 O1W 63.7(7) . .
O42 Na4 O56 144.2(11) . 1_655
O1W Na4 O56 127.3(10) . 1_655
O52 Na5 O67 106.0(10) . 2_567
O52 Na5 O1W 102.3(9) . 2_557
O67 Na5 O1W 144.3(12) 2_567 2_557
O52 Na5 O5W 97.6(10) . 2_557
O67 Na5 O5W 104.5(10) 2_567 2_557
O1W Na5 O5W 92.8(9) 2_557 2_557
O51 Na6 O9W 92.1(14) . .
O51 Na6 O6W 82.1(15) . 2_667
O9W Na6 O6W 90.9(17) . 2_667
O51 Na6 O8W 166.5(17) . 2_667
O9W Na6 O8W 81.6(15) . 2_667
O6W Na6 O8W 86.1(16) 2_667 2_667
O51 Na6 O51 85.7(12) . 2_667
O9W Na6 O51 171.2(16) . 2_667
O6W Na6 O51 97.2(16) 2_667 2_667
O8W Na6 O51 102.2(13) 2_667 2_667
O51 Na6 Na6 45.2(9) . 2_667
O9W Na6 Na6 136.6(18) . 2_667
O6W Na6 Na6 90.0(17) 2_667 2_667
O8W Na6 Na6 141.6(17) 2_667 2_667
O51 Na6 Na6 40.5(8) 2_667 2_667
O51 Na6 Na2 125.5(12) . 2_667
O9W Na6 Na2 82.3(12) . 2_667
O6W Na6 Na2 44.1(12) 2_667 2_667
O8W Na6 Na2 42.1(8) 2_667 2_667
O51 Na6 Na2 105.9(10) 2_667 2_667
Na6 Na6 Na2 124.9(13) 2_667 2_667
O51 Na6 W5 107.2(12) . 2_667
O9W Na6 W5 160.5(15) . 2_667
O6W Na6 W5 89.0(13) 2_667 2_667
O8W Na6 W5 78.9(10) 2_667 2_667
O51 Na6 W5 24.2(5) 2_667 2_667
Na6 Na6 W5 62.9(9) 2_667 2_667
Na2 Na6 W5 84.1(7) 2_667 2_667
O51 Na6 Na3 139.0(13) . 1_665
O9W Na6 Na3 107.7(13) . 1_665
O6W Na6 Na3 131.3(14) 2_667 1_665
O8W Na6 Na3 54.4(9) 2_667 1_665
O51 Na6 Na3 69.2(8) 2_667 1_665
Na6 Na6 Na3 103.8(12) 2_667 1_665
Na2 Na6 Na3 93.2(8) 2_667 1_665
W5 Na6 Na3 59.1(5) 2_667 1_665
O16W Na7 O4W 93.4(17) 2_556 .
O16W Na7 O13W 97.0(19) 2_556 2_556
O4W Na7 O13W 164.9(19) . 2_556
O16W Na7 O9 77.0(13) 2_556 2_556
O4W Na7 O9 83.3(12) . 2_556
O13W Na7 O9 88.5(15) 2_556 2_556
O16W Na7 Na1 87.4(13) 2_556 2_556
O4W Na7 Na1 40.5(8) . 2_556
O13W Na7 Na1 129.0(15) 2_556 2_556
O9 Na7 Na1 43.0(6) 2_556 2_556
Na7 O4W Na1 101.7(14) . 2_556
Na2 O5W Na5 129.8(11) 2_557 2_557
Na6 O6W Na2 92.7(17) 2_667 .
Na2 O8W Na6 93.5(13) . 2_667

loop_
_geom_bond_atom_site_label_1
_geom_bond_atom_site_label_2
_geom_bond_distance
_geom_bond_site_symmetry_2
W1 O71 1.76(2) .
W1 O43 1.85(2) .
W1 O59 1.854(17) .
W1 O69 1.969(17) .
W1 O29 1.993(17) .
W1 O46 2.422(16) .
W2 O66 1.65(2) .
W2 O29 1.849(19) .
W2 O65 1.881(16) .
W2 O19 1.932(17) .
W2 O60 1.937(17) .
W2 O46 2.315(15) .
W3 O67 1.759(18) .
W3 O35 1.754(16) .
W3 O68 1.92(2) .
W3 O60 1.941(17) .
W3 O59 2.045(18) .
W3 O46 2.244(14) .
W4 O57 1.694(19) .
W4 O48 1.820(15) .
W4 O54 1.835(18) .
W4 O45 1.930(16) .
W4 O43 1.96(2) .
W4 O22 2.366(16) .
W5 O51 1.717(15) .
W5 O64 1.723(18) .
W5 O68 1.94(2) .
W5 O53 2.021(17) .
W5 O48 2.089(18) .
W5 O22 2.227(14) .
W5 Na6 3.66(3) 2_667
W6 O61 1.71(2) .
W6 O69 1.882(17) .
W6 O33 1.899(15) .
W6 O45 1.910(17) .
W6 O10 1.997(18) .
W6 O47 2.300(15) .
W7 O52 1.695(19) .
W7 O49 1.737(17) .
W7 O19 1.904(17) .
W7 O7 1.908(14) .
W7 O30 2.265(15) .
W7 O58 2.301(15) .
W8 O62 1.735(15) .
W8 O30 1.809(16) .
W8 O10 1.931(19) .
W8 O50 1.939(15) .
W8 O65 1.975(16) .
W8 O47 2.201(15) .
W9 O63 1.742(16) .
W9 O28 1.785(17) .
W9 O53 1.870(16) .
W9 O13 1.967(14) .
W9 O54 2.090(17) .
W9 O22 2.279(15) .
W10 O1 1.755(14) .
W10 O36 1.790(14) .
W10 O15 1.875(15) .
W10 O20 1.951(14) .
W10 O44 2.144(14) .
W10 O18 2.246(13) .
W10 Dy2 3.5803(13) .
W11 O37 1.724(16) .
W11 O25 1.765(15) .
W11 O13 1.886(14) .
W11 O50 1.981(16) .
W11 O33 2.006(17) .
W11 O47 2.287(14) .
W12 O17 1.761(16) 2_557
W12 O32 1.755(12) .
W12 O41 1.801(15) .
W12 O31 2.040(14) .
W12 O3 2.089(13) .
W12 O27 2.241(14) .
W13 O40 1.727(15) .
W13 O26 1.831(13) .
W13 O5 1.870(14) .
W13 O6 1.906(15) .
W13 O16 2.095(13) .
W13 O23 2.323(14) .
W14 O39 1.715(14) .
W14 O44 1.749(15) .
W14 O24 1.844(15) .
W14 O4 1.948(15) .
W14 O26 2.105(13) .
W14 O23 2.303(14) .
W15 O56 1.740(16) .
W15 O3 1.818(14) .
W15 O12 1.953(14) .
W15 O38 1.955(13) .
W15 O5 2.004(14) .
W15 O27 2.346(14) .
W16 O34 1.756(16) .
W16 O31 1.863(14) .
W16 O20 1.869(14) .
W16 O24 1.941(14) .
W16 O12 1.946(14) .
W16 O27 2.327(13) .
W17 O55 1.782(15) .
W17 O42 1.783(13) .
W17 O72 1.783(13) .
W17 O15 2.054(14) .
W17 O8 2.140(12) .
W17 O18 2.289(14) .
W17 Dy2 3.5296(13) .
W18 O9 1.720(15) .
W18 O8 1.796(13) .
W18 O14 1.890(14) .
W18 O4 1.957(14) .
W18 O6 2.052(12) .
W18 O23 2.280(15) .
Sb1 O22 1.964(16) .
Sb1 O46 1.971(15) .
Sb1 O47 1.999(14) .
Sb2 O18 1.945(13) .
Sb2 O23 1.985(14) .
Sb2 O27 1.998(14) .
Sb3 O11 1.939(14) .
Sb3 O2 1.985(15) 2_557
Sb3 O58 2.015(14) .
Sb4 O11 2.007(14) .
Sb4 O16 2.175(14) .
Sb4 O14 2.176(14) .
Sb4 O7 2.240(14) .
Sb4 Dy1 3.4599(17) .
Sb5 O2 1.974(14) 2_557
Sb5 O16 2.019(13) .
Sb5 O38 2.114(14) .
Sb5 O7 2.207(15) .
Sb5 Dy2 3.5830(16) 2_557
Dy1 O72 2.263(13) .
Dy1 O21 2.309(15) .
Dy1 O28 2.329(16) .
Dy1 O17 2.312(15) .
Dy1 O14 2.374(14) .
Dy1 O25 2.434(15) .
Dy1 O11 2.492(14) .
Dy1 N1 2.522(12) .
Dy2 O41 2.291(15) 2_557
Dy2 O32 2.313(12) .
Dy2 O42 2.299(14) .
Dy2 O36 2.347(14) .
Dy2 O38 2.421(12) 2_557
Dy2 O2 2.496(14) .
Dy2 O1W 2.504(15) .
Dy2 O18 2.658(12) .
Dy2 Sb5 3.5831(16) 2_557
O2 Sb5 1.974(13) 2_557
O2 Sb3 1.985(15) 2_557
O9 Na7 2.46(3) 2_556
O9 Na1 2.511(19) .
O17 W12 1.761(16) 2_557
O21 C6 1.24(3) .
O21 Na1 2.457(16) .
O31 Na3 2.75(3) .
O35 Na2 2.57(2) .
O37 Na1 2.363(19) .
O37 Na1 2.87(2) 2_556
O38 Dy2 2.421(11) 2_557
O41 Dy2 2.292(15) 2_557
O42 Na4 2.76(3) .
O51 Na6 2.30(4) .
O51 Na6 2.51(4) 2_667
O52 Na5 2.70(3) .
O56 Na4 2.85(3) 1_455
O64 Na3 2.88(3) 2_557
O67 Na5 2.71(3) 2_567
O70 C6 1.26(3) .
O70 Na1 2.67(2) .
O1W Na4 2.77(3) .
O1W Na5 2.78(3) 2_557
N1 C1 1.390(9) .
N1 C5 1.390(9) .
C1 C2 1.390(9) .
C2 C3 1.390(9) .
C3 C4 1.390(9) .
C4 C5 1.390(9) .
C5 C6 1.46(2) .
C6 Na1 2.89(2) .
Na1 O4W 2.43(3) 2_556
Na1 O2W 2.45(2) 2_556
Na1 O37 2.87(2) 2_556
Na1 Na1 3.65(2) 2_556
Na1 Na7 3.67(3) 2_556
Na2 O11W 2.32(4) .
Na2 O5W 2.36(3) 2_557
Na2 O8W 2.42(3) .
Na2 O3W 2.49(3) 2_557
Na2 O6W 2.51(5) .
Na2 Na6 3.60(4) 2_667
Na3 O64 2.88(3) 2_557
Na3 Na6 3.90(4) 1_445
Na4 O56 2.85(3) 1_655
Na5 O67 2.71(3) 2_567
Na5 O1W 2.78(3) 2_557
Na5 O5W 2.89(3) 2_557
Na6 O9W 2.44(5) .
Na6 O6W 2.47(5) 2_667
Na6 O8W 2.52(4) 2_667
Na6 O51 2.51(4) 2_667
Na6 Na6 3.53(7) 2_667
Na6 Na2 3.60(4) 2_667
Na6 W5 3.66(3) 2_667
Na6 Na3 3.90(4) 1_665
Na7 O16W 2.25(5) 2_556
Na7 O4W 2.29(4) .
Na7 O13W 2.32(5) 2_556
Na7 O9 2.46(3) 2_556
Na7 Na1 3.67(3) 2_556
O2W Na1 2.45(2) 2_556
O3W Na2 2.49(3) 2_557
O4W Na1 2.43(3) 2_556
O5W Na2 2.36(3) 2_557
O5W Na5 2.89(3) 2_557
O6W Na6 2.47(5) 2_667
O8W Na6 2.52(4) 2_667
O13W Na7 2.32(5) 2_556
O16W Na7 2.25(5) 2_556

loop_
_platon_squeeze_void_nr
_platon_squeeze_void_average_x
_platon_squeeze_void_average_y
_platon_squeeze_void_average_z
_platon_squeeze_void_volume
_platon_squeeze_void_count_electrons
1 0.139 0.500 0.462 1226.4 789.9
2 0.485 0.947 0.553 18.7 11.7
3 0.514 0.053 0.447 18.6 13.9
